data_7702878
loop_
_publ_author_name
'Lysenko, Andrey B.'
'Senchyk, Ganna A.'
'Lincke, J\"org'
'L\"assig, Daniel'
'Fokin, Andrey A.'
'Butova, Ekaterina D.'
'Schreiner, Peter R.'
'Krautscheid, Harald'
'Domasevitch, Konstantin V.'

_publ_section_title
;
 Metal oxide-organic frameworks (MOOFs), a new series of coordination
 hybrids constructed from molybdenum(VI) oxide and bitopic 1,2,4-triazole
 linkers.
;
_journal_issue 17
_journal_name_full 'Dalton transactions (Cambridge, England : 2003)'
_journal_page_first 4223
_journal_page_last 4231
_journal_paper_doi 10.1039/b922732f
_journal_volume 39
_journal_year 2010
_chemical_formula_moiety 'C18 H22 N6, 4(Mo O3), 2(H2 O)'
_chemical_formula_sum 'C18 H26 Mo4 N6 O14'
_chemical_formula_weight 934.21
_chemical_name_common
;
Molybdenum(VI) oxide 4:1 complex with 1,6-bis(1,2,4-triazol-4-
yl)diamantane Dihydrate
;
_chemical_name_systematic
;
Molybdenum(VI) oxide 4:1 complex with 1,6-bis(1,2,4-triazol-4-yl)diamantane
Dihydrate
;
_space_group_IT_number 2
_space_group_name_Hall '-P 1'
_space_group_name_H-M_alt 'P -1'
_symmetry_cell_setting triclinic
_symmetry_Int_Tables_number 2
_symmetry_space_group_name_H-M 'P -1'
_atom_sites_solution_hydrogens geom
_atom_sites_solution_primary direct
_atom_sites_solution_secondary difmap
_audit_creation_method SHELXL-97
_cell_angle_alpha 85.928(12)
_cell_angle_beta 86.074(10)
_cell_angle_gamma 89.873(11)
_cell_formula_units_Z 1
_cell_length_a 7.3804(8)
_cell_length_b 7.5670(10)
_cell_length_c 11.5827(14)
_cell_measurement_reflns_used 5805
_cell_measurement_temperature 213(2)
_cell_measurement_theta_max 27.55
_cell_measurement_theta_min 3.54
_cell_volume 643.72(14)
_computing_cell_refinement 'IPDS Software (Stoe & Cie, 2000)'
_computing_data_collection 'IPDS Software (Stoe & Cie, 2000)'
_computing_data_reduction 'IPDS Software (Stoe & Cie, 2000)'
_computing_molecular_graphics 'Diamond 2.1e (Brandenburg, 1999)'
_computing_publication_material 'WinGX 1.70.01 (Farrugia, 1999)'
_computing_structure_refinement 'SHELXL-97 (Sheldrick, 1997)'
_computing_structure_solution 'SHELXS-97 (Sheldrick, 1997)'
_diffrn_ambient_temperature 213(2)
_diffrn_measured_fraction_theta_full 0.981
_diffrn_measured_fraction_theta_max 0.981
_diffrn_measurement_device_type 'Stoe Imaging plate diffraction system'
_diffrn_measurement_method '\f oscillation scans'
_diffrn_radiation_monochromator graphite
_diffrn_radiation_source 'fine-focus sealed tube'
_diffrn_radiation_type MoK\a
_diffrn_radiation_wavelength 0.71073
_diffrn_reflns_av_R_equivalents 0.0410
_diffrn_reflns_av_sigmaI/netI 0.0463
_diffrn_reflns_limit_h_max 9
_diffrn_reflns_limit_h_min -9
_diffrn_reflns_limit_k_max 9
_diffrn_reflns_limit_k_min -9
_diffrn_reflns_limit_l_max 15
_diffrn_reflns_limit_l_min -15
_diffrn_reflns_number 5805
_diffrn_reflns_theta_full 27.55
_diffrn_reflns_theta_max 27.55
_diffrn_reflns_theta_min 3.54
_diffrn_standards_decay_% 0
_exptl_absorpt_coefficient_mu 1.988
_exptl_absorpt_correction_T_max 0.8572
_exptl_absorpt_correction_T_min 0.7287
_exptl_absorpt_correction_type numerical
_exptl_absorpt_process_details 'X-RED (Stoe & Cie, 2001) and X-SHAPE (Stoe & Cie, 1999)'
_exptl_crystal_colour colorless
_exptl_crystal_density_diffrn 2.410
_exptl_crystal_density_method 'not measured'
_exptl_crystal_description prism
_exptl_crystal_F_000 456
_exptl_crystal_size_max 0.17
_exptl_crystal_size_mid 0.13
_exptl_crystal_size_min 0.08
_refine_diff_density_max 0.460
_refine_diff_density_min -0.853
_refine_diff_density_rms 0.105
_refine_ls_extinction_method none
_refine_ls_goodness_of_fit_ref 0.935
_refine_ls_hydrogen_treatment constr
_refine_ls_matrix_type full
_refine_ls_number_parameters 190
_refine_ls_number_reflns 2923
_refine_ls_number_restraints 0
_refine_ls_restrained_S_all 0.935
_refine_ls_R_factor_all 0.0302
_refine_ls_R_factor_gt 0.0217
_refine_ls_shift/su_max 0.001
_refine_ls_shift/su_mean 0.000
_refine_ls_structure_factor_coef Fsqd
_refine_ls_weighting_details 'calc w=1/[\s^2^(Fo^2^)+(0.0229P)^2^+0.0000P] where P=(Fo^2^+2Fc^2^)/3'
_refine_ls_weighting_scheme calc
_refine_ls_wR_factor_gt 0.0473
_refine_ls_wR_factor_ref 0.0486
_reflns_number_gt 2244
_reflns_number_total 2923
_reflns_threshold_expression >2sigma(I)
_cod_data_source_file b922732f.txt
_cod_data_source_block (6)
_cod_original_cell_volume 643.72(13)
_cod_database_code 7702878

loop_
_symmetry_equiv_pos_as_xyz
'x, y, z'
'-x, -y, -z'

loop_
_atom_site_label
_atom_site_type_symbol
_atom_site_fract_x
_atom_site_fract_y
_atom_site_fract_z
_atom_site_U_iso_or_equiv
_atom_site_adp_type
_atom_site_occupancy
_atom_site_symmetry_multiplicity
_atom_site_calc_flag
_atom_site_refinement_flags
Mo1 Mo 0.37002(3) 0.66569(3) 0.55075(2) 0.01075(7) Uani 1 1 d .
Mo2 Mo 0.13324(3) 0.36823(3) 0.416763(19) 0.01009(7) Uani 1 1 d .
O1 O 0.3870(3) 0.4403(3) 0.43412(17) 0.0120(4) Uani 1 1 d .
O2 O 0.1174(3) 0.6162(3) 0.51543(17) 0.0126(4) Uani 1 1 d .
O3 O 0.4180(3) 0.8286(3) 0.4463(2) 0.0215(5) Uani 1 1 d .
O4 O 0.3397(3) 0.7714(3) 0.6747(2) 0.0248(5) Uani 1 1 d .
O5 O 0.1127(3) 0.4735(3) 0.28268(18) 0.0209(5) Uani 1 1 d .
O6 O 0.1439(3) 0.1499(3) 0.3923(2) 0.0207(5) Uani 1 1 d .
N1 N 0.2778(3) 0.3959(3) 0.6705(2) 0.0129(5) Uani 1 1 d .
N2 N 0.1831(3) 0.2800(3) 0.6103(2) 0.0131(5) Uani 1 1 d .
N3 N 0.1638(3) 0.1811(3) 0.7915(2) 0.0127(5) Uani 1 1 d .
C1 C 0.2645(4) 0.3333(4) 0.7799(2) 0.0139(6) Uani 1 1 d .
H1 H 0.3167 0.3858 0.8409 0.017 Uiso 1 1 calc R
C2 C 0.1186(4) 0.1535(4) 0.6836(2) 0.0135(5) Uani 1 1 d .
H2 H 0.0502 0.0568 0.6640 0.016 Uiso 1 1 calc R
C3 C 0.1215(4) 0.0661(4) 0.9010(2) 0.0122(5) Uani 1 1 d .
C4 C -0.0406(4) -0.0563(4) 0.8851(2) 0.0127(5) Uani 1 1 d .
H4 H -0.0106 -0.1280 0.8182 0.015 Uiso 1 1 calc R
C5 C -0.2145(4) 0.0510(4) 0.8637(2) 0.0153(6) Uani 1 1 d .
H5A H -0.1959 0.1277 0.7920 0.018 Uiso 1 1 calc R
H5B H -0.3155 -0.0298 0.8549 0.018 Uiso 1 1 calc R
C6 C -0.2600(4) 0.1636(4) 0.9662(3) 0.0158(6) Uani 1 1 d .
H6 H -0.3707 0.2337 0.9520 0.019 Uiso 1 1 calc R
C7 C -0.1029(4) 0.2890(4) 0.9817(3) 0.0159(6) Uani 1 1 d .
H7A H -0.1334 0.3603 1.0477 0.019 Uiso 1 1 calc R
H7B H -0.0820 0.3695 0.9120 0.019 Uiso 1 1 calc R
C8 C 0.0697(4) 0.1815(4) 1.0030(2) 0.0122(5) Uani 1 1 d .
H8 H 0.1709 0.2639 1.0120 0.015 Uiso 1 1 calc R
C9 C 0.2946(4) -0.0415(4) 0.9238(2) 0.0143(6) Uani 1 1 d .
H9A H 0.3276 -0.1119 0.8578 0.017 Uiso 1 1 calc R
H9B H 0.3955 0.0391 0.9332 0.017 Uiso 1 1 calc R
O7 O 0.4407(6) 0.4103(6) 0.1235(4) 0.0777(13) Uani 1 1 d .
H1W H 0.3411 0.4338 0.1628 0.116 Uiso 1 1 d .
H2W H 0.5102 0.3594 0.1728 0.116 Uiso 1 1 d .

loop_
_atom_site_aniso_label
_atom_site_aniso_U_11
_atom_site_aniso_U_22
_atom_site_aniso_U_33
_atom_site_aniso_U_23
_atom_site_aniso_U_13
_atom_site_aniso_U_12
Mo1 0.00896(14) 0.01077(11) 0.01270(12) -0.00207(10) -0.00073(9) -0.00008(9)
Mo2 0.00866(14) 0.01239(12) 0.00948(12) -0.00179(10) -0.00147(9) 0.00050(9)
O1 0.0089(10) 0.0142(9) 0.0132(9) -0.0004(8) -0.0016(8) -0.0018(8)
O2 0.0104(10) 0.0138(9) 0.0140(9) -0.0012(8) -0.0022(8) 0.0012(8)
O3 0.0202(13) 0.0167(10) 0.0263(11) 0.0068(9) -0.0011(10) -0.0001(9)
O4 0.0225(13) 0.0263(11) 0.0270(12) -0.0130(10) 0.0001(10) 0.0000(10)
O5 0.0181(12) 0.0303(12) 0.0139(9) 0.0025(9) -0.0033(9) 0.0022(10)
O6 0.0206(12) 0.0170(10) 0.0252(11) -0.0065(9) -0.0017(10) -0.0006(9)
N1 0.0112(12) 0.0145(11) 0.0132(11) -0.0013(9) -0.0016(9) -0.0015(9)
N2 0.0125(13) 0.0138(11) 0.0133(11) -0.0013(9) -0.0021(10) 0.0004(9)
N3 0.0141(13) 0.0135(11) 0.0106(10) -0.0008(9) -0.0003(9) -0.0006(9)
C1 0.0139(15) 0.0167(13) 0.0111(12) -0.0005(11) -0.0006(11) -0.0044(11)
C2 0.0137(15) 0.0153(12) 0.0117(12) -0.0025(11) -0.0007(11) -0.0023(11)
C3 0.0129(14) 0.0130(12) 0.0101(12) 0.0018(10) 0.0000(11) -0.0018(10)
C4 0.0135(15) 0.0148(12) 0.0097(12) 0.0004(11) -0.0004(11) -0.0021(11)
C5 0.0127(15) 0.0220(14) 0.0110(12) 0.0017(12) -0.0032(11) -0.0030(12)
C6 0.0132(15) 0.0175(13) 0.0163(13) 0.0017(12) -0.0008(11) 0.0034(11)
C7 0.0183(16) 0.0131(12) 0.0158(13) 0.0011(11) 0.0008(12) 0.0018(11)
C8 0.0148(15) 0.0118(12) 0.0102(12) -0.0014(10) -0.0006(11) -0.0026(11)
C9 0.0116(15) 0.0181(13) 0.0129(13) -0.0004(12) 0.0010(11) 0.0012(11)
O7 0.064(3) 0.080(3) 0.092(3) -0.026(3) -0.011(2) 0.009(2)

loop_
_atom_type_symbol
_atom_type_description
_atom_type_scat_dispersion_real
_atom_type_scat_dispersion_imag
_atom_type_scat_source
C C 0.0033 0.0016 'International Tables Vol C Tables 4.2.6.8 and 6.1.1.4'
H H 0.0000 0.0000 'International Tables Vol C Tables 4.2.6.8 and 6.1.1.4'
N N 0.0061 0.0033 'International Tables Vol C Tables 4.2.6.8 and 6.1.1.4'
O O 0.0106 0.0060 'International Tables Vol C Tables 4.2.6.8 and 6.1.1.4'
Mo Mo -1.6832 0.6857 'International Tables Vol C Tables 4.2.6.8 and 6.1.1.4'

loop_
_geom_angle_atom_site_label_1
_geom_angle_atom_site_label_2
_geom_angle_atom_site_label_3
_geom_angle
_geom_angle_site_symmetry_1
_geom_angle_site_symmetry_3
O3 Mo1 O4 104.61(12) . .
O3 Mo1 O1 100.76(10) . 2_666
O4 Mo1 O1 101.83(10) . 2_666
O3 Mo1 O2 98.46(10) . .
O4 Mo1 O2 102.24(10) . .
O1 Mo1 O2 144.11(8) 2_666 .
O3 Mo1 O1 96.66(10) . .
O4 Mo1 O1 158.73(10) . .
O1 Mo1 O1 73.80(9) 2_666 .
O2 Mo1 O1 74.08(8) . .
O3 Mo1 N1 168.28(10) . .
O4 Mo1 N1 85.98(10) . .
O1 Mo1 N1 81.59(8) 2_666 .
O2 Mo1 N1 73.99(8) . .
O1 Mo1 N1 72.83(8) . .
O6 Mo2 O5 104.48(11) . .
O6 Mo2 O2 100.54(10) . 2_566
O5 Mo2 O2 100.77(10) . 2_566
O6 Mo2 O1 105.32(10) . .
O5 Mo2 O1 96.95(10) . .
O2 Mo2 O1 143.72(8) 2_566 .
O6 Mo2 O2 159.41(9) . .
O5 Mo2 O2 96.00(10) . .
O2 Mo2 O2 73.17(9) 2_566 .
O1 Mo2 O2 73.69(8) . .
O6 Mo2 N2 86.40(10) . .
O5 Mo2 N2 168.32(11) . .
O2 Mo2 N2 81.01(8) 2_566 .
O1 Mo2 N2 75.74(9) . .
O2 Mo2 N2 73.34(8) . .
Mo1 O1 Mo2 140.04(11) 2_666 .
Mo1 O1 Mo1 106.20(9) 2_666 .
Mo2 O1 Mo1 105.95(9) . .
Mo2 O2 Mo1 140.75(11) 2_566 .
Mo2 O2 Mo2 106.83(9) 2_566 .
Mo1 O2 Mo2 105.38(8) . .
C1 N1 N2 106.3(2) . .
C1 N1 Mo1 140.4(2) . .
N2 N1 Mo1 112.33(16) . .
C2 N2 N1 108.2(2) . .
C2 N2 Mo2 134.0(2) . .
N1 N2 Mo2 116.93(17) . .
C2 N3 C1 105.2(2) . .
C2 N3 C3 127.9(2) . .
C1 N3 C3 126.8(2) . .
N1 C1 N3 110.0(2) . .
N1 C1 H1 125.0 . .
N3 C1 H1 125.0 . .
N2 C2 N3 110.3(3) . .
N2 C2 H2 124.9 . .
N3 C2 H2 124.9 . .
N3 C3 C9 106.5(2) . .
N3 C3 C4 109.6(2) . .
C9 C3 C4 111.4(2) . .
N3 C3 C8 110.3(2) . .
C9 C3 C8 110.6(2) . .
C4 C3 C8 108.4(2) . .
C5 C4 C3 111.5(2) . .
C5 C4 C8 110.3(2) . 2_557
C3 C4 C8 107.6(2) . 2_557
C5 C4 H4 109.1 . .
C3 C4 H4 109.1 . .
C8 C4 H4 109.1 2_557 .
C6 C5 C4 109.3(2) . .
C6 C5 H5A 109.8 . .
C4 C5 H5A 109.8 . .
C6 C5 H5B 109.8 . .
C4 C5 H5B 109.8 . .
H5A C5 H5B 108.3 . .
C9 C6 C7 109.4(2) 2_557 .
C9 C6 C5 109.0(2) 2_557 .
C7 C6 C5 110.4(3) . .
C9 C6 H6 109.3 2_557 .
C7 C6 H6 109.3 . .
C5 C6 H6 109.3 . .
C6 C7 C8 109.7(2) . .
C6 C7 H7A 109.7 . .
C8 C7 H7A 109.7 . .
C6 C7 H7B 109.7 . .
C8 C7 H7B 109.7 . .
H7A C7 H7B 108.2 . .
C7 C8 C3 111.2(2) . .
C7 C8 C4 110.4(2) . 2_557
C3 C8 C4 107.8(2) . 2_557
C7 C8 H8 109.1 . .
C3 C8 H8 109.1 . .
C4 C8 H8 109.1 2_557 .
C6 C9 C3 109.3(2) 2_557 .
C6 C9 H9A 109.8 2_557 .
C3 C9 H9A 109.8 . .
C6 C9 H9B 109.8 2_557 .
C3 C9 H9B 109.8 . .
H9A C9 H9B 108.3 . .
H1W O7 H2W 105.7 . .

loop_
_geom_bond_atom_site_label_1
_geom_bond_atom_site_label_2
_geom_bond_distance
_geom_bond_site_symmetry_2
Mo1 O3 1.685(2) .
Mo1 O4 1.694(2) .
Mo1 O1 1.9767(19) 2_666
Mo1 O2 1.978(2) .
Mo1 O1 2.248(2) .
Mo1 N1 2.456(3) .
Mo2 O6 1.697(2) .
Mo2 O5 1.710(2) .
Mo2 O2 1.966(2) 2_566
Mo2 O1 1.979(2) .
Mo2 O2 2.264(2) .
Mo2 N2 2.347(2) .
N1 C1 1.318(4) .
N1 N2 1.378(3) .
N2 C2 1.302(4) .
N3 C2 1.346(4) .
N3 C1 1.365(4) .
N3 C3 1.501(4) .
C1 H1 0.9400 .
C2 H2 0.9400 .
C3 C9 1.541(4) .
C3 C4 1.543(4) .
C3 C8 1.545(4) .
C4 C5 1.542(4) .
C4 C8 1.553(4) 2_557
C4 H4 0.9900 .
C5 C6 1.529(4) .
C5 H5A 0.9800 .
C5 H5B 0.9800 .
C6 C9 1.526(4) 2_557
C6 C7 1.528(4) .
C6 H6 0.9900 .
C7 C8 1.535(4) .
C7 H7A 0.9800 .
C7 H7B 0.9800 .
C8 C4 1.553(4) 2_557
C8 H8 0.9900 .
C9 C6 1.526(4) 2_557
C9 H9A 0.9800 .
C9 H9B 0.9800 .
O7 H1W 0.8626 .
O7 H2W 0.8640 .

loop_
_geom_torsion_atom_site_label_1
_geom_torsion_atom_site_label_2
_geom_torsion_atom_site_label_3
_geom_torsion_atom_site_label_4
_geom_torsion
_geom_torsion_site_symmetry_1
_geom_torsion_site_symmetry_4
O6 Mo2 O1 Mo1 -9.33(19) . 2_666
O5 Mo2 O1 Mo1 -116.46(17) . 2_666
O2 Mo2 O1 Mo1 124.59(16) 2_566 2_666
O2 Mo2 O1 Mo1 149.29(18) . 2_666
N2 Mo2 O1 Mo1 72.81(17) . 2_666
O6 Mo2 O1 Mo1 -151.78(10) . .
O5 Mo2 O1 Mo1 101.09(10) . .
O2 Mo2 O1 Mo1 -17.86(16) 2_566 .
O2 Mo2 O1 Mo1 6.84(7) . .
N2 Mo2 O1 Mo1 -69.64(9) . .
O3 Mo1 O1 Mo1 99.31(11) . 2_666
O4 Mo1 O1 Mo1 -80.9(3) . 2_666
O1 Mo1 O1 Mo1 0.0 2_666 2_666
O2 Mo1 O1 Mo1 -163.76(11) . 2_666
N1 Mo1 O1 Mo1 -86.01(9) . 2_666
O3 Mo1 O1 Mo2 -104.75(11) . .
O4 Mo1 O1 Mo2 75.0(3) . .
O1 Mo1 O1 Mo2 155.94(14) 2_666 .
O2 Mo1 O1 Mo2 -7.82(8) . .
N1 Mo1 O1 Mo2 69.94(9) . .
O3 Mo1 O2 Mo2 -114.40(17) . 2_566
O4 Mo1 O2 Mo2 -7.35(18) . 2_566
O1 Mo1 O2 Mo2 123.78(16) 2_666 2_566
O1 Mo1 O2 Mo2 151.04(18) . 2_566
N1 Mo1 O2 Mo2 74.78(16) . 2_566
O3 Mo1 O2 Mo2 101.37(11) . .
O4 Mo1 O2 Mo2 -151.58(11) . .
O1 Mo1 O2 Mo2 -20.46(17) 2_666 .
O1 Mo1 O2 Mo2 6.81(7) . .
N1 Mo1 O2 Mo2 -69.46(9) . .
O6 Mo2 O2 Mo2 -74.8(3) . 2_566
O5 Mo2 O2 Mo2 99.47(11) . 2_566
O2 Mo2 O2 Mo2 0.0 2_566 2_566
O1 Mo2 O2 Mo2 -165.03(10) . 2_566
N2 Mo2 O2 Mo2 -85.41(10) . 2_566
O6 Mo2 O2 Mo1 82.5(3) . .
O5 Mo2 O2 Mo1 -103.26(11) . .
O2 Mo2 O2 Mo1 157.27(14) 2_566 .
O1 Mo2 O2 Mo1 -7.76(8) . .
N2 Mo2 O2 Mo1 71.86(9) . .
O3 Mo1 N1 C1 -174.8(4) . .
O4 Mo1 N1 C1 -19.8(3) . .
O1 Mo1 N1 C1 82.8(3) 2_666 .
O2 Mo1 N1 C1 -123.8(3) . .
O1 Mo1 N1 C1 158.3(3) . .
O3 Mo1 N1 N2 -8.5(6) . .
O4 Mo1 N1 N2 146.46(19) . .
O1 Mo1 N1 N2 -110.94(18) 2_666 .
O2 Mo1 N1 N2 42.49(17) . .
O1 Mo1 N1 N2 -35.39(17) . .
C1 N1 N2 C2 -0.5(3) . .
Mo1 N1 N2 C2 -171.43(18) . .
C1 N1 N2 Mo2 170.29(18) . .
Mo1 N1 N2 Mo2 -0.7(2) . .
O6 Mo2 N2 C2 -43.9(3) . .
O5 Mo2 N2 C2 157.0(4) . .
O2 Mo2 N2 C2 57.3(3) 2_566 .
O1 Mo2 N2 C2 -150.7(3) . .
O2 Mo2 N2 C2 132.3(3) . .
O6 Mo2 N2 N1 148.3(2) . .
O5 Mo2 N2 N1 -10.7(6) . .
O2 Mo2 N2 N1 -110.45(19) 2_566 .
O1 Mo2 N2 N1 41.48(18) . .
O2 Mo2 N2 N1 -35.44(18) . .
N2 N1 C1 N3 -0.1(3) . .
Mo1 N1 C1 N3 166.7(2) . .
C2 N3 C1 N1 0.7(3) . .
C3 N3 C1 N1 178.0(2) . .
N1 N2 C2 N3 0.9(3) . .
Mo2 N2 C2 N3 -167.59(19) . .
C1 N3 C2 N2 -1.0(3) . .
C3 N3 C2 N2 -178.3(3) . .
C2 N3 C3 C9 100.0(3) . .
C1 N3 C3 C9 -76.8(3) . .
C2 N3 C3 C4 -20.7(4) . .
C1 N3 C3 C4 162.5(3) . .
C2 N3 C3 C8 -139.9(3) . .
C1 N3 C3 C8 43.3(4) . .
N3 C3 C4 C5 -63.0(3) . .
C9 C3 C4 C5 179.3(2) . .
C8 C3 C4 C5 57.4(3) . .
N3 C3 C4 C8 175.9(2) . 2_557
C9 C3 C4 C8 58.3(3) . 2_557
C8 C3 C4 C8 -63.7(3) . 2_557
C3 C4 C5 C6 -58.7(3) . .
C8 C4 C5 C6 60.7(3) 2_557 .
C4 C5 C6 C9 -61.3(3) . 2_557
C4 C5 C6 C7 58.9(3) . .
C9 C6 C7 C8 60.7(3) 2_557 .
C5 C6 C7 C8 -59.3(3) . .
C6 C7 C8 C3 59.0(3) . .
C6 C7 C8 C4 -60.7(3) . 2_557
N3 C3 C8 C7 62.6(3) . .
C9 C3 C8 C7 -179.8(2) . .
C4 C3 C8 C7 -57.4(3) . .
N3 C3 C8 C4 -176.2(2) . 2_557
C9 C3 C8 C4 -58.6(3) . 2_557
C4 C3 C8 C4 63.8(3) . 2_557
N3 C3 C9 C6 -179.3(2) . 2_557
C4 C3 C9 C6 -59.8(3) . 2_557
C8 C3 C9 C6 60.8(3) . 2_557
